data_2004130
loop_
_publ_author_name
'Parvez, M.'
'Rusiewicz, M.'

_publ_section_title
;
 Bis(antazoline)dichlorozinc(II)
;
_journal_issue 11
_journal_name_full 'Acta Crystallographica Section C'
_journal_page_first 2277
_journal_page_last 2279
_journal_paper_doi 10.1107/S0108270195006548
_journal_volume 51
_journal_year 1995
_chemical_formula_analytical 'C34 H38 N6 Zn Cl2'
_chemical_formula_moiety '(C17 H19 N3)2,ZnCl2'
_chemical_formula_sum 'C34 H38 Cl2 N6 Zn'
_chemical_formula_weight 667.00
_chemical_name_common Dichloro-bis(antazoline)-zinc(II)
_space_group_IT_number 2
_symmetry_cell_setting triclinic
_symmetry_space_group_name_Hall '-P 1'
_symmetry_space_group_name_H-M 'P -1'
_cell_angle_alpha 95.76(2)
_cell_angle_beta 90.62(2)
_cell_angle_gamma 90.87(2)
_cell_formula_units_Z 2
_cell_length_a 8.324(2)
_cell_length_b 24.833(5)
_cell_length_c 8.1780(10)
_cell_measurement_reflns_used 25
_cell_measurement_temperature 296
_cell_measurement_theta_max 32.5
_cell_measurement_theta_min 28.2
_cell_volume 1681.6(6)
_computing_cell_refinement 'MSC/AFC Diffractometer Control Software'
_computing_data_collection
;
MSC/AFC Diffractometer Control Software
(Molecular Structure Corporation, 1988)
;
_computing_data_reduction 'TEXSAN (Molecular Structure Corporation, 1994)'
_computing_publication_material TEXSAN
_computing_structure_refinement TEXSAN
_computing_structure_solution 'PATTY in DIRDIF (Beurskens et al., 1992)'
_diffrn_ambient_temperature 296
_diffrn_measurement_device 'Rigaku AFC-6S'
_diffrn_measurement_method \w/2\q
_diffrn_radiation_monochromator graphite
_diffrn_radiation_source 'X-ray tube'
_diffrn_radiation_type MoK\a
_diffrn_radiation_wavelength 0.71069
_diffrn_reflns_av_R_equivalents 0.0252
_diffrn_reflns_limit_h_max 9
_diffrn_reflns_limit_h_min 0
_diffrn_reflns_limit_k_max 29
_diffrn_reflns_limit_k_min -29
_diffrn_reflns_limit_l_max 9
_diffrn_reflns_limit_l_min -9
_diffrn_reflns_number 6389
_diffrn_reflns_theta_max 25.0
_diffrn_reflns_theta_min 2
_diffrn_standards_decay_% 0.2
_diffrn_standards_interval_count 200
_diffrn_standards_interval_time 120
_diffrn_standards_number 3
_exptl_absorpt_coefficient_mu 0.922
_exptl_absorpt_correction_T_max 0.999
_exptl_absorpt_correction_T_min 0.762
_exptl_absorpt_correction_type 'empirical via \y scan (North, Phillips & Mathews, 1968)'
_exptl_absorpt_process_details 'psi-scan 3 reflections'
_exptl_crystal_colour colourless
_exptl_crystal_density_diffrn 1.317
_exptl_crystal_description needle
_exptl_crystal_F_000 696
_exptl_crystal_size_max 0.50
_exptl_crystal_size_mid 0.16
_exptl_crystal_size_min 0.09
_refine_diff_density_max 0.53
_refine_diff_density_min -0.55
_refine_ls_extinction_method none
_refine_ls_goodness_of_fit_obs 1.99
_refine_ls_hydrogen_treatment
;
H atoms geometrically idealized (riding with C---H and N---H = 0.95\%A)
;
_refine_ls_matrix_type full
_refine_ls_number_parameters 388
_refine_ls_number_reflns 2265
_refine_ls_number_restraints 0
_refine_ls_R_factor_obs 0.061
_refine_ls_shift/esd_max 0.008
_refine_ls_structure_factor_coef F
_refine_ls_weighting_scheme sigma
_refine_ls_wR_factor_obs 0.059
_reflns_number_observed 2265
_reflns_number_total 5941
_reflns_observed_criterion I>2\s(I)
_cod_data_source_file fg1074.cif
_cod_data_source_block FG1074
_cod_original_cell_volume 1681.6(5)
_cod_database_code 2004130

loop_
_symmetry_equiv_pos_as_xyz
'   +x,   +y,   +z'
'   -x,   -y,   -z'

loop_
_atom_site_aniso_label
_atom_site_aniso_U_11
_atom_site_aniso_U_22
_atom_site_aniso_U_33
_atom_site_aniso_U_12
_atom_site_aniso_U_13
_atom_site_aniso_U_23
Zn 0.0338(8) 0.0453(8) 0.0435(10) -0.0006(6) -0.0063(7) 0.0039(6)
Cl1 0.062(2) 0.056(2) 0.051(2) -0.018(2) -0.002(2) 0.006(2)
Cl2 0.039(2) 0.053(2) 0.063(2) 0.0010(10) -0.003(2) -0.005(2)
N1 0.023(5) 0.071(7) 0.084(8) 0.005(5) -0.011(5) 0.028(6)
N2 0.036(6) 0.043(6) 0.127(10) -0.020(5) -0.018(6) 0.028(6)
N3 0.044(6) 0.042(6) 0.070(8) -0.006(5) 0.010(6) 0.005(5)
N4 0.043(6) 0.059(7) 0.037(7) 0.012(5) 0.007(5) 0.012(5)
N5 0.078(8) 0.053(6) 0.040(7) 0.000(6) -0.008(6) 0.008(5)
N6 0.063(7) 0.045(6) 0.062(8) -0.002(5) 0.019(6) -0.005(5)
C1 0.044(8) 0.050(8) 0.110(10) 0.001(6) -0.022(8) 0.024(7)
C2 0.046(9) 0.080(10) 0.120(10) 0.005(7) -0.015(8) 0.041(9)
C3 0.030(8) 0.047(8) 0.082(10) -0.004(6) 0.002(7) 0.020(7)
C4 0.058(8) 0.025(6) 0.090(10) -0.007(6) 0.007(7) 0.005(6)
C5 0.060(9) 0.080(10) 0.070(10) -0.002(8) -0.010(8) 0.029(8)
C6 0.049(8) 0.038(7) 0.062(9) -0.014(6) 0.004(7) 0.007(7)
C7 0.110(10) 0.049(9) 0.090(10) 0.005(8) -0.033(10) 0.019(8)
C8 0.14(2) 0.080(10) 0.11(2) 0.040(10) 0.000(10) 0.030(10)
C9 0.15(2) 0.060(10) 0.13(2) 0.010(10) 0.09(2) 0.010(10)
C10 0.11(2) 0.070(10) 0.15(2) -0.020(10) 0.030(10) -0.060(10)
C11 0.051(9) 0.100(10) 0.110(10) 0.000(9) -0.008(9) -0.030(10)
C12 0.050(8) 0.056(9) 0.052(10) 0.019(7) 0.007(7) 0.011(7)
C13 0.056(9) 0.061(9) 0.110(10) 0.017(7) 0.023(9) 0.033(9)
C14 0.060(10) 0.100(10) 0.12(2) 0.038(10) 0.040(10) 0.060(10)
C15 0.17(2) 0.10(2) 0.08(2) 0.09(2) -0.01(2) 0.010(10)
C16 0.14(2) 0.090(10) 0.080(10) 0.070(10) -0.040(10) -0.010(10)
C17 0.080(10) 0.080(10) 0.070(10) 0.038(9) -0.010(10) 0.002(9)
C18 0.090(10) 0.042(8) 0.070(10) 0.006(7) -0.018(8) 0.003(7)
C19 0.130(10) 0.060(9) 0.050(10) 0.006(9) -0.016(9) 0.013(7)
C20 0.032(7) 0.064(9) 0.049(10) 0.012(6) 0.000(7) -0.002(7)
C21 0.044(8) 0.055(8) 0.064(9) 0.006(6) 0.007(7) 0.008(7)
C22 0.080(10) 0.053(9) 0.080(10) 0.003(8) -0.024(8) -0.011(7)
C23 0.100(10) 0.049(9) 0.046(9) -0.022(9) -0.019(8) 0.000(7)
C24 0.120(10) 0.056(10) 0.110(10) -0.013(9) -0.060(10) 0.023(9)
C25 0.20(2) 0.060(10) 0.110(10) 0.010(10) -0.08(2) 0.020(10)
C26 0.24(3) 0.060(10) 0.10(2) -0.01(2) 0.00(2) 0.010(10)
C27 0.12(2) 0.080(10) 0.13(2) -0.020(10) 0.020(10) -0.010(10)
C28 0.120(10) 0.050(9) 0.100(10) -0.014(9) 0.000(10) 0.012(8)
C29 0.061(9) 0.041(7) 0.049(9) 0.018(7) 0.015(7) 0.013(6)
C30 0.080(10) 0.060(9) 0.070(10) 0.014(8) 0.008(9) 0.004(7)
C31 0.10(2) 0.110(10) 0.090(10) 0.050(10) 0.040(10) 0.020(10)
C32 0.060(10) 0.12(2) 0.10(2) 0.030(10) 0.020(10) 0.040(10)
C33 0.050(10) 0.090(10) 0.12(2) 0.000(9) -0.010(10) 0.030(10)
C34 0.062(9) 0.041(8) 0.080(10) -0.001(7) 0.007(8) 0.010(7)

loop_
_atom_site_label
_atom_site_fract_x
_atom_site_fract_y
_atom_site_fract_z
_atom_site_U_iso_or_equiv
_atom_site_thermal_displace_type
Zn .2580(2) .24230(10) .2151(2) .0410(4) Uij
Cl1 .1826(3) .16560(10) .3184(3) .0570(10) Uij
Cl2 .1233(3) .31760(10) .3060(4) .0530(10) Uij
N1 .4975(10) .2490(4) .2698(12) .058(3) Uij
N2 .7472(11) .2752(3) .2878(13) .068(4) Uij
N3 .6867(11) .3774(3) .1810(14) .052(3) Uij
N4 .2301(10) .2387(4) -.0295(11) .046(3) Uij
N5 .2387(11) .2151(4) -0.2978(12) .057(4) Uij
N6 .3688(12) .1142(3) -0.2466(12) .057(4) Uij
C1 .5870(14) .2038(4) .3266(16) .066(4) Uij
C2 .7611(14) .2197(5) .3137(17) .077(5) Uij
C3 .5943(13) .2870(4) .2523(15) .052(4) Uij
C4 .5520(14) .3427(4) .2159(15) .059(4) Uij
C5 .7444(14) .4146(5) .3208(16) .069(5) Uij
C6 .6897(14) .4724(4) .3251(15) .050(4) Uij
C7 .5690(18) .4871(5) .2265(17) .082(5) Uij
C8 .525(2) .5421(7) .240(2) .108(7) Uij
C9 .592(3) .5788(7) .345(3) .114(9) Uij
C10 .710(2) .5635(7) .447(3) .115(8) Uij
C11 .7604(15) .5108(7) .4366(19) .091(6) Uij
C12 .7569(14) .3746(5) .0285(17) .052(4) Uij
C13 .8755(16) .4130(5) -.0044(19) .075(5) Uij
C14 .9422(17) .4089(7) -0.161(2) .089(7) Uij
C15 .895(3) .3711(8) -0.278(2) .118(9) Uij
C16 .779(2) .3332(7) -0.250(2) .104(8) Uij
C17 .7094(16) .3362(6) -.094(2) .077(6) Uij
C18 .1842(15) .2882(4) -0.1096(16) .067(5) Uij
C19 .2037(17) .2715(5) -0.2930(15) .079(5) Uij
C20 .2526(12) .2022(5) -0.1453(17) .049(4) Uij
C21 .2874(13) .1442(5) -0.1137(15) .054(4) Uij
C22 .2742(15) .0726(5) -0.3485(16) .073(5) Uij
C23 .2399(18) .0238(5) -0.2600(14) .064(5) Uij
C24 .3575(19) -.0044(6) -0.1874(19) .098(6) Uij
C25 .318(3) -.0503(7) -0.114(2) .124(8) Uij
C26 .160(3) -.0670(7) -0.108(2) .132(10) Uij
C27 .044(2) -.0400(7) -0.183(2) .109(8) Uij
C28 .083(2) .0051(6) -0.2549(18) .088(6) Uij
C29 .5304(15) .1252(4) -0.2738(15) .049(4) Uij
C30 .6176(18) .0950(5) -0.3951(17) .069(5) Uij
C31 .777(2) .1082(7) -0.424(2) .099(7) Uij
C32 .8544(18) .1506(8) -0.330(2) .091(7) Uij
C33 .7722(17) .1776(6) -0.211(2) .086(6) Uij
C34 .6115(16) .1673(4) -0.1787(16) .062(5) Uij
H1 .5610 .1990 .4371 .0786 Uij
H2 .5636 .1712 .2587 .0786 Uij
H3 .8110 .1996 .2237 .0927 Uij
H4 .8192 .2153 .4121 .0927 Uij
H5 .4977 .3596 .3084 .0704 Uij
H6 .4818 .3396 .1230 .0704 Uij
H7 .7088 .4007 .4185 .0829 Uij
H8 .8585 .4150 .3191 .0829 Uij
H9 .0763 .2977 -0.0856 .0798 Uij
H10 .2536 .3179 -0.0741 .0798 Uij
H11 .2896 .2910 -0.3365 .0945 Uij
H12 .1074 .2770 -0.3521 .0945 Uij
H13 .1883 .1262 -0.0967 .0646 Uij
H14 .3527 .1448 -0.0175 .0646 Uij
H15 .1751 .0878 -0.3781 .0882 Uij
H16 .3326 .0618 -0.4451 .0882 Uij
H17 .5155 .4611 .1510 .0987 Uij
H18 .4434 .5527 .1684 .1293 Uij
H19 .5595 .6155 .3501 .1366 Uij
H20 .7587 .5896 .5261 .1382 Uij
H21 .8442 .5009 .5069 .1088 Uij
H22 .9090 .4409 .0775 .0897 Uij
H23 1.0240 .4341 -0.1840 .1062 Uij
H24 .9427 .3701 -0.3833 .1412 Uij
H25 .7466 .3059 -0.3347 .1243 Uij
H26 .6275 .3108 -0.0733 .0918 Uij
H27 .4662 .0078 -0.1878 .1176 Uij
H28 .3999 -0.0704 -0.0678 .1480 Uij
H29 .1318 -0.0974 -0.0521 .1590 Uij
H30 -0.0644 -0.0528 -0.1853 .1311 Uij
H31 .0003 .0244 -0.3032 .1051 Uij
H32 .5673 .0651 -0.4585 .0828 Uij
H33 .8334 .0880 -0.5094 .1185 Uij
H34 .9629 .1600 -0.3503 .1096 Uij
H35 .8267 .2056 -0.1430 .1029 Uij
H36 .5575 .1886 -0.0938 .0742 Uij
H37 .8342 .3005 .2947 .0810 Uij
H38 .2501 .1910 -0.3946 .0678 Uij

loop_
_atom_type_symbol
_atom_type_scat_dispersion_real
_atom_type_scat_dispersion_imag
_atom_type_scat_source
C 0.003 0.002 'International Tables'
H 0.000 0.000 'International Tables'
N 0.006 0.003 'International Tables'
Zn 0.284 1.430 'International Tables'
Cl 0.148 0.159 'International Tables'

loop_
_geom_angle_atom_site_label_1
_geom_angle_atom_site_label_2
_geom_angle_atom_site_label_3
_geom_angle
_geom_angle_publ_flag
Cl1 Zn Cl2 116.30(10) yes
Cl1 Zn N1 103.6(3) yes
Cl1 Zn N4 113.2(3) yes
Cl2 Zn N1 112.4(3) yes
Cl2 Zn N4 103.1(3) yes
N1 Zn N4 108.4(4) yes
Zn N1 C1 121.6(7) yes
Zn N1 C3 129.6(8) yes
C1 N1 C3 108.6(9) yes
C2 N2 C3 111.0(8) yes
C4 N3 C5 115.0(10) yes
C4 N3 C12 122.0(10) yes
C5 N3 C12 122.8(10) yes
Zn N4 C18 120.4(7) yes
Zn N4 C20 133.5(9) yes
C18 N4 C20 105.9(10) yes
C19 N5 C20 108.7(9) yes
C21 N6 C22 117.1(10) yes
C21 N6 C29 119.8(10) yes
C22 N6 C29 123.0(10) yes
N1 C1 C2 105.0(9) yes
N2 C2 C1 100.7(9) yes
N1 C3 N2 113.0(10) yes
N1 C3 C4 126.0(10) yes
N2 C3 C4 120.4(10) yes
N3 C4 C3 115.5(9) yes
N3 C5 C6 116.2(10) yes
C5 C6 C7 121.0(10) no
C5 C6 C11 118.0(10) no
C7 C6 C11 119.0(10) no
C6 C7 C8 118.0(10) no
C7 C8 C9 123.0(10) no
C8 C9 C10 118.0(10) no
C9 C10 C11 120.0(10) no
C6 C11 C10 120.0(10) no
N3 C12 C13 119.0(10) no
N3 C12 C17 121.0(10) no
C13 C12 C17 118.0(10) no
C12 C13 C14 118.0(10) no
C13 C14 C15 122.0(10) no
C14 C15 C16 121(2) no
C15 C16 C17 117.0(10) no
C12 C17 C16 121.0(10) no
N4 C18 C19 104.0(9) yes
N5 C19 C18 102.9(9) yes
N4 C20 N5 117.0(10) yes
N4 C20 C21 121.0(10) yes
N5 C20 C21 120.0(10) yes
N6 C21 C20 113.5(10) yes
N6 C22 C23 112.0(10) yes
C22 C23 C24 123.0(10) no
C22 C23 C28 118.0(10) no
C24 C23 C28 118.0(10) no
C23 C24 C25 120.0(10) no
C24 C25 C26 120.0(10) no
C25 C26 C27 119.0(10) no
C26 C27 C28 119.0(10) no
C23 C28 C27 121.0(10) no
N6 C29 C30 122.0(10) no
N6 C29 C34 120.0(10) no
C30 C29 C34 117.0(10) no
C29 C30 C31 120.0(10) no
C30 C31 C32 120.0(10) no
C31 C32 C33 117.0(10) no
C32 C33 C34 124.0(10) no
C29 C34 C33 118.0(10) no

loop_
_geom_bond_atom_site_label_1
_geom_bond_atom_site_label_2
_geom_bond_distance
_geom_bond_publ_flag
Zn Cl1 2.243(3) yes
Zn Cl2 2.259(3) yes
Zn N1 2.039(8) yes
Zn N4 2.004(9) yes
N1 C1 1.470(10) yes
N1 C3 1.250(10) yes
N2 C2 1.420(10) yes
N2 C3 1.350(10) yes
N3 C4 1.450(10) yes
N3 C5 1.470(10) yes
N3 C12 1.380(10) yes
N4 C18 1.500(10) yes
N4 C20 1.260(10) yes
N5 C19 1.430(10) yes
N5 C20 1.320(10) yes
N6 C21 1.440(10) yes
N6 C22 1.470(10) yes
N6 C29 1.390(10) yes
C1 C2 1.500(10) yes
C3 C4 1.490(10) yes
C5 C6 1.510(10) yes
C6 C7 1.36(2) no
C6 C11 1.37(2) no
C7 C8 1.41(2) no
C8 C9 1.30(2) no
C9 C10 1.37(2) no
C10 C11 1.37(2) no
C12 C13 1.41(2) no
C12 C17 1.36(2) no
C13 C14 1.39(2) no
C14 C15 1.32(2) no
C15 C16 1.37(2) no
C16 C17 1.41(2) no
C18 C19 1.53(2) yes
C20 C21 1.520(10) yes
C22 C23 1.50(2) yes
C23 C24 1.38(2) no
C23 C28 1.38(2) no
C24 C25 1.37(2) no
C25 C26 1.38(2) no
C26 C27 1.36(2) no
C27 C28 1.35(2) no
C29 C30 1.40(2) no
C29 C34 1.400(10) no
C30 C31 1.39(2) no
C31 C32 1.39(2) no
C32 C33 1.33(2) no
C33 C34 1.39(2) no
